data_7237979
loop_
_publ_author_name
'Mroweh, Nabil'
'Auban-Senzier, Pascale'
'Vanthuyne, Nicolas'
'Canadell, Enric'
'Avarvari, Narcis'

_publ_section_title
;
 Chiral EDT-TTF precursors with one stereogenic centre: substituent size
 modulation of the conducting properties in the (R-EDT-TTF)2PF6 (R = Me or
 Et) series
;
_journal_issue 40
_journal_name_full 'Journal of Materials Chemistry C'
_journal_page_first 12664
_journal_paper_doi 10.1039/C9TC04243A
_journal_volume 7
_journal_year 2019
_chemical_formula_sum 'C10 H10 S6'
_chemical_formula_weight 322.54
_space_group_crystal_system orthorhombic
_space_group_IT_number 61
_space_group_name_Hall '-P 2ac 2ab'
_space_group_name_H-M_alt 'P b c a'
_atom_sites_solution_hydrogens geom
_atom_sites_solution_primary direct
_atom_sites_solution_secondary difmap
_audit_creation_method SHELXL-2016/4
_audit_update_record
;
2019-07-01 deposited with the CCDC.	2019-09-23 downloaded from the CCDC.
;
_cell_angle_alpha 90
_cell_angle_beta 90
_cell_angle_gamma 90
_cell_formula_units_Z 8
_cell_length_a 11.3175(5)
_cell_length_b 14.3860(7)
_cell_length_c 16.3305(7)
_cell_measurement_reflns_used 3578
_cell_measurement_temperature 150.01(10)
_cell_measurement_theta_max 76.5280
_cell_measurement_theta_min 5.4000
_cell_volume 2658.8(2)
_computing_cell_refinement 'CrysAlisPro 1.171.40.45a (Rigaku OD, 2019)'
_computing_data_collection 'CrysAlisPro 1.171.40.45a (Rigaku OD, 2019)'
_computing_data_reduction 'CrysAlisPro 1.171.40.45a (Rigaku OD, 2019)'
_computing_molecular_graphics 'DIAMOND 3.2k (Crystal Impact GbR, 2014)'
_computing_publication_material 'WinGX publication routines (Farrugia, 2012)'
_computing_structure_refinement 'SHELXL-2016/4 (Sheldrick, 2016)'
_computing_structure_solution 'SHELXT-2014/5 (Sheldrick, 2014)'
_diffrn_ambient_temperature 150.01(10)
_diffrn_detector_area_resol_mean 5.1990
_diffrn_measured_fraction_theta_full 0.994
_diffrn_measured_fraction_theta_max 0.977
_diffrn_measurement_device_type 'SuperNova, Single source at offset, AtlasS2'
_diffrn_measurement_method '\w scans'
_diffrn_radiation_monochromator mirror
_diffrn_radiation_source 'SuperNova(Cu)micro-focus sealed X-ray Source'
_diffrn_radiation_type CuK\a
_diffrn_radiation_wavelength 1.54184
_diffrn_reflns_av_R_equivalents 0.0432
_diffrn_reflns_av_unetI/netI 0.0419
_diffrn_reflns_Laue_measured_fraction_full 0.994
_diffrn_reflns_Laue_measured_fraction_max 0.977
_diffrn_reflns_limit_h_max 14
_diffrn_reflns_limit_h_min -10
_diffrn_reflns_limit_k_max 17
_diffrn_reflns_limit_k_min -16
_diffrn_reflns_limit_l_max 19
_diffrn_reflns_limit_l_min -20
_diffrn_reflns_number 6949
_diffrn_reflns_point_group_measured_fraction_full 0.994
_diffrn_reflns_point_group_measured_fraction_max 0.977
_diffrn_reflns_theta_full 72.000
_diffrn_reflns_theta_max 76.768
_diffrn_reflns_theta_min 5.418
_exptl_absorpt_coefficient_mu 9.245
_exptl_absorpt_correction_T_max 1.00000
_exptl_absorpt_correction_T_min 0.09925
_exptl_absorpt_correction_type multi-scan
_exptl_absorpt_process_details
;
CrysAlisPro 1.171.38.41r (Rigaku Oxford Diffraction, 2015)
Empirical absorption correction using spherical harmonics,
 implemented in SCALE3 ABSPACK scaling algorithm.
;
_exptl_crystal_colour Orange
_exptl_crystal_density_diffrn 1.612
_exptl_crystal_description needles
_exptl_crystal_F_000 1328
_refine_diff_density_max 1.310
_refine_diff_density_min -0.498
_refine_diff_density_rms 0.132
_refine_ls_extinction_method none
_refine_ls_goodness_of_fit_ref 1.100
_refine_ls_hydrogen_treatment mixed
_refine_ls_matrix_type full
_refine_ls_number_parameters 145
_refine_ls_number_reflns 2734
_refine_ls_number_restraints 0
_refine_ls_restrained_S_all 1.100
_refine_ls_R_factor_all 0.0657
_refine_ls_R_factor_gt 0.0568
_refine_ls_shift/su_max 0.000
_refine_ls_shift/su_mean 0.000
_refine_ls_structure_factor_coef Fsqd
_refine_ls_weighting_details 'w=1/[\s^2^(Fo^2^)+(0.1096P)^2^+3.3503P] where P=(Fo^2^+2Fc^2^)/3'
_refine_ls_weighting_scheme calc
_refine_ls_wR_factor_gt 0.1634
_refine_ls_wR_factor_ref 0.1740
_reflns_Friedel_coverage 0.000
_reflns_number_gt 2403
_reflns_number_total 2734
_reflns_threshold_expression 'I > 2\s(I)'
_cod_data_source_file c9tc04243a2.cif
_cod_data_source_block (rac-2)
_cod_database_code 7237979
_shelx_shelxl_version_number 2016/4
_shelx_space_group_comment
;
The symmetry employed for this shelxl refinement is uniquely defined
by the following loop, which should always be used as a source of
symmetry information in preference to the above space-group names.
They are only intended as comments.
;

loop_
_space_group_symop_operation_xyz
'x, y, z'
'-x+1/2, -y, z+1/2'
'x+1/2, -y+1/2, -z'
'-x, y+1/2, -z+1/2'
'-x, -y, -z'
'x-1/2, y, -z-1/2'
'-x-1/2, y-1/2, z'
'x, -y-1/2, z-1/2'

loop_
_atom_site_label
_atom_site_type_symbol
_atom_site_fract_x
_atom_site_fract_y
_atom_site_fract_z
_atom_site_U_iso_or_equiv
_atom_site_adp_type
_atom_site_occupancy
_atom_site_site_symmetry_order
_atom_site_calc_flag
_atom_site_refinement_flags_posn
_atom_site_refinement_flags_adp
S2 S 0.44438(8) 0.20223(7) 0.29871(6) 0.0306(3) Uani 1 1 d . .
S3 S 0.59861(8) 0.47590(6) 0.35067(6) 0.0302(3) Uani 1 1 d . .
S1 S 0.69113(7) 0.26605(7) 0.30918(6) 0.0301(3) Uani 1 1 d . .
S4 S 0.35367(8) 0.41354(7) 0.33131(6) 0.0302(3) Uani 1 1 d . .
S5 S 0.53482(9) 0.64663(7) 0.44469(6) 0.0337(3) Uani 1 1 d . .
S6 S 0.24623(9) 0.56598(8) 0.42356(7) 0.0421(3) Uani 1 1 d . .
C8 C 0.2924(4) 0.6757(4) 0.4628(3) 0.0481(11) Uani 1 1 d . .
H8A H 0.227673 0.719348 0.456426 0.058 Uiso 1 1 calc R U
H8B H 0.307056 0.668970 0.520982 0.058 Uiso 1 1 calc R U
C5 C 0.4883(3) 0.5435(3) 0.3987(2) 0.0275(7) Uani 1 1 d . .
C6 C 0.3768(3) 0.5141(3) 0.3904(2) 0.0285(7) Uani 1 1 d . .
C4 C 0.5039(3) 0.3824(3) 0.3305(2) 0.0258(7) Uani 1 1 d . .
C3 C 0.5408(3) 0.2955(3) 0.3151(2) 0.0251(7) Uani 1 1 d . .
C1 C 0.6657(4) 0.1467(3) 0.3089(2) 0.0321(8) Uani 1 1 d . .
H1 H 0.727720 0.104450 0.311844 0.039 Uiso 1 1 calc R U
C2 C 0.5543(4) 0.1184(3) 0.3044(2) 0.0326(8) Uani 1 1 d . .
H2 H 0.535726 0.055469 0.304318 0.039 Uiso 1 1 calc R U
C7 C 0.4002(4) 0.7172(3) 0.4242(3) 0.0411(10) Uani 1 1 d . .
H7 H 0.388252 0.723160 0.364999 0.049 Uiso 1 1 calc R U
C9 C 0.4274(5) 0.8140(3) 0.4617(3) 0.0440(10) Uani 1 1 d . .
H9A H 0.353875 0.847371 0.469799 0.053 Uiso 1 1 calc R U
H9B H 0.464035 0.805624 0.514942 0.053 Uiso 1 1 calc R U
C10 C 0.5070(5) 0.8705(3) 0.4090(3) 0.0466(11) Uani 1 1 d . .
H10A H 0.521343 0.929537 0.434597 0.070 Uiso 1 1 calc R U
H10B H 0.580648 0.838385 0.401760 0.070 Uiso 1 1 calc R U
H10C H 0.470508 0.880125 0.356626 0.070 Uiso 1 1 calc R U

loop_
_atom_site_aniso_label
_atom_site_aniso_U_11
_atom_site_aniso_U_22
_atom_site_aniso_U_33
_atom_site_aniso_U_23
_atom_site_aniso_U_13
_atom_site_aniso_U_12
S2 0.0235(5) 0.0228(5) 0.0456(5) -0.0026(3) -0.0045(3) -0.0011(3)
S3 0.0234(4) 0.0211(5) 0.0461(5) -0.0002(3) 0.0029(3) -0.0020(3)
S1 0.0211(4) 0.0283(5) 0.0407(5) -0.0027(3) 0.0034(3) 0.0017(3)
S4 0.0233(5) 0.0241(5) 0.0432(5) -0.0037(3) -0.0032(3) 0.0032(3)
S5 0.0354(5) 0.0234(5) 0.0424(5) -0.0029(4) -0.0053(4) 0.0003(4)
S6 0.0277(5) 0.0383(7) 0.0603(6) -0.0113(5) 0.0017(4) 0.0072(4)
C8 0.041(2) 0.044(3) 0.059(3) -0.010(2) -0.003(2) 0.007(2)
C5 0.0292(17) 0.0211(18) 0.0321(16) 0.0031(13) -0.0029(14) 0.0011(14)
C6 0.0316(17) 0.0196(19) 0.0341(17) 0.0001(14) -0.0015(14) 0.0050(14)
C4 0.0212(16) 0.0245(19) 0.0316(16) 0.0013(13) -0.0015(13) -0.0011(14)
C3 0.0198(15) 0.026(2) 0.0292(15) 0.0014(13) 0.0013(12) -0.0004(13)
C1 0.0305(18) 0.025(2) 0.0411(19) -0.0021(15) -0.0010(15) 0.0080(15)
C2 0.037(2) 0.022(2) 0.0393(19) -0.0028(14) -0.0031(15) 0.0044(16)
C7 0.042(2) 0.030(2) 0.051(2) -0.0013(18) 0.0031(18) 0.0086(18)
C9 0.054(3) 0.028(2) 0.050(2) -0.0050(18) 0.010(2) 0.006(2)
C10 0.058(3) 0.028(2) 0.053(2) -0.0022(19) 0.004(2) 0.004(2)

loop_
_atom_type_symbol
_atom_type_description
_atom_type_scat_dispersion_real
_atom_type_scat_dispersion_imag
_atom_type_scat_source
C C 0.0181 0.0091 'International Tables Vol C Tables 4.2.6.8 and 6.1.1.4'
H H 0.0000 0.0000 'International Tables Vol C Tables 4.2.6.8 and 6.1.1.4'
S S 0.3331 0.5567 'International Tables Vol C Tables 4.2.6.8 and 6.1.1.4'

loop_
_geom_angle_atom_site_label_1
_geom_angle_atom_site_label_2
_geom_angle_atom_site_label_3
_geom_angle
C2 S2 C3 94.42(19)
C4 S3 C5 94.24(17)
C1 S1 C3 94.46(19)
C4 S4 C6 94.00(18)
C5 S5 C7 98.0(2)
C6 S6 C8 104.1(2)
C7 C8 S6 116.1(4)
C6 C5 S5 126.7(3)
C6 C5 S3 116.6(3)
S5 C5 S3 116.5(2)
C5 C6 S6 129.3(3)
C5 C6 S4 117.2(3)
S6 C6 S4 113.4(2)
C3 C4 S3 124.1(3)
C3 C4 S4 122.7(3)
S3 C4 S4 113.2(2)
C4 C3 S2 123.3(3)
C4 C3 S1 122.5(3)
S2 C3 S1 114.3(2)
C2 C1 S1 117.4(3)
C1 C2 S2 118.1(3)
C8 C7 C9 110.7(4)
C8 C7 S5 112.0(3)
C9 C7 S5 104.8(3)
C10 C9 C7 112.5(4)

loop_
_geom_bond_atom_site_label_1
_geom_bond_atom_site_label_2
_geom_bond_distance
S2 C2 1.735(4)
S2 C3 1.750(4)
S3 C4 1.752(4)
S3 C5 1.766(4)
S1 C1 1.741(4)
S1 C3 1.756(4)
S4 C4 1.758(4)
S4 C6 1.758(4)
S5 C5 1.744(4)
S5 C7 1.861(5)
S6 C6 1.742(4)
S6 C8 1.782(5)
C8 C7 1.496(7)
C5 C6 1.338(6)
C4 C3 1.342(5)
C1 C2 1.326(6)
C7 C9 1.553(6)
C9 C10 1.489(7)
